data_4031948
loop_
_publ_author_name
'Wrobel, Agnes Johanna'
'Lucchesi, Ralph'
'Wibbeling, Birgit'
'Daniliuc, Constantin-Gabriel'
'Fr\"ohlich, Roland'
'W\"urthwein, Ernst-Ulrich'

_publ_section_title
;
 1,3,5-Triazapentadienes by Nucleophilic Addition to 1,3- and
 1,4-Dinitriles-Sterically Constrained Examples by Incorporation into
 Cyclic Peripheries: Synthesis, Aggregation, and Photophysical Properties.
;
_journal_issue 7
_journal_name_full 'The Journal of organic chemistry'
_journal_page_first 2849
_journal_page_last 2863
_journal_paper_doi 10.1021/acs.joc.6b00126
_journal_volume 81
_journal_year 2016
_chemical_formula_sum 'C13 H14 N2 O'
_chemical_formula_weight 214.26
_chemical_name_systematic
; 
 ? 
;
_space_group_IT_number 15
_symmetry_cell_setting monoclinic
_symmetry_space_group_name_Hall '-C 2yc'
_symmetry_space_group_name_H-M 'C 1 2/c 1'
_atom_sites_solution_hydrogens 'at N2 from difmap, others geom'
_atom_sites_solution_primary direct
_atom_sites_solution_secondary difmap
_audit_creation_method SHELXL-97
_cell_angle_alpha 90.00
_cell_angle_beta 103.3100(10)
_cell_angle_gamma 90.00
_cell_formula_units_Z 8
_cell_length_a 15.6020(4)
_cell_length_b 12.9520(3)
_cell_length_c 11.0992(2)
_cell_measurement_reflns_used 4642
_cell_measurement_temperature 223(2)
_cell_measurement_theta_max 27.88
_cell_measurement_theta_min 4.08
_cell_volume 2182.65(9)
_computing_cell_refinement 'Collect (Nonius B.V., 1998)'
_computing_data_collection 'Collect (Nonius B.V., 1998)'
_computing_data_reduction 'Denzo-SMN (Otwinowski & Minor, 1997)'
_computing_molecular_graphics 'XP (BrukerAXS, 2000)'
_computing_publication_material 'SHELXL-97 (Sheldrick, 1997)'
_computing_structure_refinement 'SHELXL-97 (Sheldrick, 1997)'
_computing_structure_solution 'SHELXS-97 (Sheldrick, 1990)'
_diffrn_ambient_temperature 223(2)
_diffrn_measured_fraction_theta_full 0.972
_diffrn_measured_fraction_theta_max 0.972
_diffrn_measurement_device_type 'Nonius KappaCCD APEXII'
_diffrn_measurement_method '\w and \f scans'
_diffrn_radiation_monochromator 'Montel mirror'
_diffrn_radiation_source 'rotating anode Nonius FR591'
_diffrn_radiation_type MoK\a
_diffrn_radiation_wavelength 0.71073
_diffrn_reflns_av_R_equivalents 0.055
_diffrn_reflns_av_sigmaI/netI 0.0445
_diffrn_reflns_limit_h_max 20
_diffrn_reflns_limit_h_min -20
_diffrn_reflns_limit_k_max 17
_diffrn_reflns_limit_k_min -15
_diffrn_reflns_limit_l_max 14
_diffrn_reflns_limit_l_min -14
_diffrn_reflns_number 14393
_diffrn_reflns_theta_full 27.90
_diffrn_reflns_theta_max 27.90
_diffrn_reflns_theta_min 4.10
_exptl_absorpt_coefficient_mu 0.084
_exptl_absorpt_correction_T_max 0.9975
_exptl_absorpt_correction_T_min 0.9711
_exptl_absorpt_correction_type multi-scan
_exptl_absorpt_process_details 'Denzo (Otwinowski, Borek, Majewski & Minor (2003)'
_exptl_crystal_colour colourless
_exptl_crystal_density_diffrn 1.304
_exptl_crystal_density_method 'not measured'
_exptl_crystal_description plate
_exptl_crystal_F_000 912
_exptl_crystal_size_max 0.35
_exptl_crystal_size_mid 0.25
_exptl_crystal_size_min 0.03
_refine_diff_density_max 0.247
_refine_diff_density_min -0.170
_refine_diff_density_rms 0.040
_refine_ls_extinction_method none
_refine_ls_goodness_of_fit_ref 1.090
_refine_ls_hydrogen_treatment mixed
_refine_ls_matrix_type full
_refine_ls_number_parameters 157
_refine_ls_number_reflns 2540
_refine_ls_number_restraints 3
_refine_ls_restrained_S_all 1.089
_refine_ls_R_factor_all 0.0810
_refine_ls_R_factor_gt 0.0607
_refine_ls_shift/su_max 0.000
_refine_ls_shift/su_mean 0.000
_refine_ls_structure_factor_coef Fsqd
_refine_ls_weighting_details 'calc w=1/[\s^2^(Fo^2^)+(0.0331P)^2^+2.7832P] where P=(Fo^2^+2Fc^2^)/3'
_refine_ls_weighting_scheme calc
_refine_ls_wR_factor_gt 0.1280
_refine_ls_wR_factor_ref 0.1397
_reflns_number_gt 1961
_reflns_number_total 2540
_reflns_threshold_expression >2sigma(I)
_cod_data_source_file jo6b00126_si_013.cif
_cod_data_source_block wue5652
_cod_original_sg_symbol_H-M C2/c
_cod_database_code 4031948

loop_
_symmetry_equiv_pos_as_xyz
'x, y, z'
'-x, y, -z+1/2'
'x+1/2, y+1/2, z'
'-x+1/2, y+1/2, -z+1/2'
'-x, -y, -z'
'x, -y, z-1/2'
'-x+1/2, -y+1/2, -z'
'x+1/2, -y+1/2, z-1/2'

loop_
_atom_site_label
_atom_site_type_symbol
_atom_site_fract_x
_atom_site_fract_y
_atom_site_fract_z
_atom_site_U_iso_or_equiv
_atom_site_adp_type
_atom_site_occupancy
_atom_site_symmetry_multiplicity
_atom_site_calc_flag
_atom_site_refinement_flags
N1 N 0.23539(10) 0.65188(13) 0.42712(15) 0.0374(4) Uani 1 1 d D
H1 H 0.236(2) 0.712(2) 0.464(3) 0.022(9) Uiso 0.50 1 d PD
N2 N 0.09533(12) 0.69521(15) 0.32119(16) 0.0407(4) Uani 1 1 d D
H2A H 0.1073(16) 0.7534(17) 0.364(2) 0.060(8) Uiso 1 1 d D
H2B H 0.0422(16) 0.687(3) 0.274(3) 0.024(9) Uiso 0.50 1 d PD
O1 O 0.37085(9) 0.61289(12) 0.53649(15) 0.0517(4) Uani 1 1 d .
C1 C 0.15950(12) 0.62887(14) 0.34374(16) 0.0323(4) Uani 1 1 d .
C2 C 0.30318(12) 0.58409(15) 0.46355(18) 0.0365(4) Uani 1 1 d .
C3 C 0.29482(12) 0.47217(15) 0.42103(17) 0.0324(4) Uani 1 1 d .
C4 C 0.21578(12) 0.45353(15) 0.31625(17) 0.0325(4) Uani 1 1 d .
C5 C 0.20496(14) 0.35864(16) 0.25492(18) 0.0407(5) Uani 1 1 d .
H5 H 0.2479 0.3071 0.2784 0.049 Uiso 1 1 calc R
C6 C 0.13208(14) 0.33939(17) 0.16034(19) 0.0442(5) Uani 1 1 d .
H6 H 0.1255 0.2747 0.1209 0.053 Uiso 1 1 calc R
C7 C 0.06879(14) 0.41457(18) 0.12331(18) 0.0454(5) Uani 1 1 d .
H7 H 0.0193 0.4013 0.0588 0.054 Uiso 1 1 calc R
C8 C 0.07864(13) 0.50932(17) 0.18150(18) 0.0398(5) Uani 1 1 d .
H8 H 0.0363 0.5612 0.1552 0.048 Uiso 1 1 calc R
C9 C 0.15102(12) 0.52881(15) 0.27915(16) 0.0328(4) Uani 1 1 d .
C10 C 0.28851(14) 0.40732(18) 0.53820(19) 0.0434(5) Uani 1 1 d .
H10A H 0.2681 0.4504 0.5986 0.052 Uiso 1 1 calc R
H10B H 0.2478 0.3492 0.5151 0.052 Uiso 1 1 calc R
C11 C 0.38214(16) 0.3689(2) 0.5911(2) 0.0584(7) Uani 1 1 d .
H11A H 0.4184 0.4226 0.6404 0.070 Uiso 1 1 calc R
H11B H 0.3822 0.3075 0.6427 0.070 Uiso 1 1 calc R
C12 C 0.41449(15) 0.34374(19) 0.4762(2) 0.0563(6) Uani 1 1 d .
H12A H 0.3890 0.2788 0.4389 0.068 Uiso 1 1 calc R
H12B H 0.4789 0.3384 0.4951 0.068 Uiso 1 1 calc R
C13 C 0.38279(13) 0.43445(16) 0.3913(2) 0.0406(5) Uani 1 1 d .
H13A H 0.3729 0.4132 0.3045 0.049 Uiso 1 1 calc R
H13B H 0.4266 0.4900 0.4063 0.049 Uiso 1 1 calc R

loop_
_atom_site_aniso_label
_atom_site_aniso_U_11
_atom_site_aniso_U_22
_atom_site_aniso_U_33
_atom_site_aniso_U_23
_atom_site_aniso_U_13
_atom_site_aniso_U_12
N1 0.0301(8) 0.0369(9) 0.0431(9) -0.0027(7) 0.0045(7) -0.0001(7)
N2 0.0367(9) 0.0402(10) 0.0420(9) 0.0000(8) 0.0021(8) 0.0061(8)
O1 0.0357(8) 0.0426(9) 0.0677(10) -0.0147(7) -0.0070(7) 0.0015(6)
C1 0.0334(9) 0.0322(10) 0.0323(9) 0.0039(7) 0.0095(8) 0.0010(8)
C2 0.0318(10) 0.0369(10) 0.0399(10) -0.0034(8) 0.0062(8) -0.0022(8)
C3 0.0286(9) 0.0327(9) 0.0356(9) 0.0000(8) 0.0068(7) 0.0002(7)
C4 0.0305(9) 0.0347(10) 0.0336(9) 0.0000(7) 0.0101(8) -0.0006(7)
C5 0.0401(11) 0.0380(11) 0.0425(11) -0.0036(9) 0.0066(9) 0.0017(9)
C6 0.0490(12) 0.0417(11) 0.0411(11) -0.0115(9) 0.0084(9) -0.0032(10)
C7 0.0444(12) 0.0521(13) 0.0354(10) -0.0083(9) 0.0006(9) 0.0002(10)
C8 0.0367(11) 0.0466(12) 0.0341(9) -0.0003(9) 0.0041(8) 0.0030(9)
C9 0.0313(9) 0.0370(10) 0.0310(9) 0.0008(8) 0.0086(7) -0.0007(8)
C10 0.0444(12) 0.0481(12) 0.0371(10) 0.0039(9) 0.0080(9) -0.0060(10)
C11 0.0565(14) 0.0553(15) 0.0541(14) 0.0189(12) -0.0063(11) -0.0059(12)
C12 0.0393(12) 0.0464(13) 0.0789(17) 0.0022(12) 0.0047(12) 0.0063(10)
C13 0.0327(10) 0.0407(11) 0.0491(11) -0.0046(9) 0.0107(9) 0.0014(8)

loop_
_atom_type_symbol
_atom_type_description
_atom_type_scat_dispersion_real
_atom_type_scat_dispersion_imag
_atom_type_scat_source
C C 0.0033 0.0016 'International Tables Vol C Tables 4.2.6.8 and 6.1.1.4'
H H 0.0000 0.0000 'International Tables Vol C Tables 4.2.6.8 and 6.1.1.4'
N N 0.0061 0.0033 'International Tables Vol C Tables 4.2.6.8 and 6.1.1.4'
O O 0.0106 0.0060 'International Tables Vol C Tables 4.2.6.8 and 6.1.1.4'

loop_
_geom_angle_atom_site_label_1
_geom_angle_atom_site_label_2
_geom_angle_atom_site_label_3
_geom_angle
C1 N1 C2 123.82(17)
C1 N1 H1 115(2)
C2 N1 H1 120(2)
C1 N2 H2A 113.5(16)
C1 N2 H2B 128(2)
H2A N2 H2B 118(3)
N2 C1 N1 119.92(18)
N2 C1 C9 120.64(17)
N1 C1 C9 119.45(16)
O1 C2 N1 119.31(18)
O1 C2 C3 119.49(18)
N1 C2 C3 121.13(16)
C4 C3 C2 112.87(16)
C4 C3 C13 112.94(15)
C2 C3 C13 110.30(15)
C4 C3 C10 110.93(15)
C2 C3 C10 105.67(15)
C13 C3 C10 103.48(16)
C5 C4 C9 118.22(17)
C5 C4 C3 120.19(17)
C9 C4 C3 121.58(17)
C6 C5 C4 121.03(19)
C6 C5 H5 119.5
C4 C5 H5 119.5
C7 C6 C5 120.4(2)
C7 C6 H6 119.8
C5 C6 H6 119.8
C8 C7 C6 119.57(19)
C8 C7 H7 120.2
C6 C7 H7 120.2
C7 C8 C9 120.49(19)
C7 C8 H8 119.8
C9 C8 H8 119.8
C4 C9 C8 120.24(18)
C4 C9 C1 119.57(16)
C8 C9 C1 120.20(17)
C11 C10 C3 104.84(17)
C11 C10 H10A 110.8
C3 C10 H10A 110.8
C11 C10 H10B 110.8
C3 C10 H10B 110.8
H10A C10 H10B 108.9
C12 C11 C10 102.78(18)
C12 C11 H11A 111.2
C10 C11 H11A 111.2
C12 C11 H11B 111.2
C10 C11 H11B 111.2
H11A C11 H11B 109.1
C11 C12 C13 103.45(18)
C11 C12 H12A 111.1
C13 C12 H12A 111.1
C11 C12 H12B 111.1
C13 C12 H12B 111.1
H12A C12 H12B 109.0
C12 C13 C3 106.75(17)
C12 C13 H13A 110.4
C3 C13 H13A 110.4
C12 C13 H13B 110.4
C3 C13 H13B 110.4
H13A C13 H13B 108.6

loop_
_geom_bond_atom_site_label_1
_geom_bond_atom_site_label_2
_geom_bond_distance
N1 C1 1.357(2)
N1 C2 1.362(2)
N1 H1 0.87(2)
N2 C1 1.299(2)
N2 H2A 0.89(2)
N2 H2B 0.88(2)
O1 C2 1.231(2)
C1 C9 1.472(3)
C2 C3 1.521(3)
C3 C4 1.507(2)
C3 C13 1.562(3)
C3 C10 1.570(3)
C4 C5 1.396(3)
C4 C9 1.396(3)
C5 C6 1.381(3)
C5 H5 0.9400
C6 C7 1.380(3)
C6 H6 0.9400
C7 C8 1.379(3)
C7 H7 0.9400
C8 C9 1.397(3)
C8 H8 0.9400
C10 C11 1.527(3)
C10 H10A 0.9800
C10 H10B 0.9800
C11 C12 1.512(4)
C11 H11A 0.9800
C11 H11B 0.9800
C12 C13 1.516(3)
C12 H12A 0.9800
C12 H12B 0.9800
C13 H13A 0.9800
C13 H13B 0.9800

loop_
_geom_hbond_atom_site_label_D
_geom_hbond_atom_site_label_H
_geom_hbond_atom_site_label_A
_geom_hbond_distance_DH
_geom_hbond_distance_HA
_geom_hbond_distance_DA
_geom_hbond_angle_DHA
_geom_hbond_site_symmetry_A
N1 H1 N1 0.87(2) 2.13(2) 2.991(3) 168(3) 7_566
N2 H2A O1 0.89(2) 2.04(2) 2.927(2) 178(2) 7_566
N2 H2B N2 0.88(2) 2.17(2) 3.030(3) 168(3) 2

loop_
_geom_torsion_atom_site_label_1
_geom_torsion_atom_site_label_2
_geom_torsion_atom_site_label_3
_geom_torsion_atom_site_label_4
_geom_torsion
C2 N1 C1 N2 174.66(18)
C2 N1 C1 C9 -5.7(3)
C1 N1 C2 O1 177.47(18)
C1 N1 C2 C3 -5.8(3)
O1 C2 C3 C4 -170.14(17)
N1 C2 C3 C4 13.1(2)
O1 C2 C3 C13 -42.8(2)
N1 C2 C3 C13 140.50(18)
O1 C2 C3 C10 68.5(2)
N1 C2 C3 C10 -108.28(19)
C2 C3 C4 C5 171.19(17)
C13 C3 C4 C5 45.2(2)
C10 C3 C4 C5 -70.4(2)
C2 C3 C4 C9 -9.9(2)
C13 C3 C4 C9 -135.91(18)
C10 C3 C4 C9 108.4(2)
C9 C4 C5 C6 -0.2(3)
C3 C4 C5 C6 178.69(18)
C4 C5 C6 C7 0.9(3)
C5 C6 C7 C8 -0.1(3)
C6 C7 C8 C9 -1.4(3)
C5 C4 C9 C8 -1.3(3)
C3 C4 C9 C8 179.83(17)
C5 C4 C9 C1 178.68(17)
C3 C4 C9 C1 -0.2(3)
C7 C8 C9 C4 2.1(3)
C7 C8 C9 C1 -177.84(18)
N2 C1 C9 C4 -171.64(18)
N1 C1 C9 C4 8.7(3)
N2 C1 C9 C8 8.3(3)
N1 C1 C9 C8 -171.37(17)
C4 C3 C10 C11 140.20(18)
C2 C3 C10 C11 -97.15(19)
C13 C3 C10 C11 18.8(2)
C3 C10 C11 C12 -38.6(2)
C10 C11 C12 C13 43.4(2)
C11 C12 C13 C3 -31.6(2)
C4 C3 C13 C12 -112.32(19)
C2 C3 C13 C12 120.33(18)
C10 C3 C13 C12 7.7(2)
